data_4510338
loop_
_publ_author_name
'Zhang, Zhenjie'
'Wojtas, Lukasz'
'Zaworotko, Michael J.'

_publ_section_title
;
 Three Porphyrin-Encapsulating Metal--Organic Materials with Ordered
 Metalloporphyrin Moieties
;
_journal_issue 4
_journal_name_full 'Crystal Growth &amp; Design'
_journal_page_first 1526
_journal_paper_doi 10.1021/cg500192d
_journal_volume 14
_journal_year 2014
_chemical_formula_sum 'C240 H180 Cd17 Cl4 N24 O87'
_chemical_formula_weight 6844.90
_chemical_name_systematic
;
 ?
;
_space_group_IT_number 147
_symmetry_cell_setting trigonal
_symmetry_space_group_name_Hall '-P 3'
_symmetry_space_group_name_H-M 'P -3'
_atom_sites_solution_hydrogens geom
_atom_sites_solution_primary direct
_atom_sites_solution_secondary difmap
_audit_creation_method SHELXL-97
_cell_angle_alpha 90.00
_cell_angle_beta 90.00
_cell_angle_gamma 120.00
_cell_formula_units_Z 1
_cell_length_a 30.4643(6)
_cell_length_b 30.4643(6)
_cell_length_c 10.0841(4)
_cell_measurement_temperature 100(2)
_cell_volume 8104.9(4)
_computing_cell_refinement 'APEX2 (Bruker, 2010); SAINT (Bruker, 2009)'
_computing_data_collection 'APEX2 (Bruker, 2010)'
_computing_data_reduction 'SAINT (Bruker, 2009);XPREP(Sheldrick,2008)'
_computing_publication_material 'APEX2 (Bruker, 2010)'
_computing_structure_refinement 'SHELXL-97 (Sheldrick, 2008)'
_computing_structure_solution 'SHELXS-97 (Sheldrick, 2008)'
_diffrn_ambient_temperature 100(2)
_diffrn_measured_fraction_theta_full 0.956
_diffrn_measured_fraction_theta_max 0.956
_diffrn_measurement_device_type 'BRUKER SMART APEXII CCD'
_diffrn_measurement_method 'PHI scans'
_diffrn_radiation_monochromator graphite
_diffrn_radiation_source 'fine-focus sealed tube'
_diffrn_radiation_type CuK\a
_diffrn_radiation_wavelength 1.54178
_diffrn_reflns_av_R_equivalents 0.0865
_diffrn_reflns_av_sigmaI/netI 0.0702
_diffrn_reflns_limit_h_max 29
_diffrn_reflns_limit_h_min -33
_diffrn_reflns_limit_k_max 32
_diffrn_reflns_limit_k_min -33
_diffrn_reflns_limit_l_max 10
_diffrn_reflns_limit_l_min -9
_diffrn_reflns_number 37952
_diffrn_reflns_theta_full 58.92
_diffrn_reflns_theta_max 58.92
_diffrn_reflns_theta_min 1.67
_exptl_absorpt_coefficient_mu 9.658
_exptl_absorpt_correction_T_max 0.5121
_exptl_absorpt_correction_T_min 0.3903
_exptl_absorpt_correction_type multi-scan
_exptl_absorpt_process_details 'SADABS; (Sheldrick, 2003)'
_exptl_crystal_colour DARK
_exptl_crystal_density_diffrn 1.395
_exptl_crystal_density_method 'not measured'
_exptl_crystal_description PRISM
_exptl_crystal_F_000 3332
_exptl_crystal_size_max 0.12
_exptl_crystal_size_mid 0.10
_exptl_crystal_size_min 0.08
_platon_squeeze_details
;
;
_refine_diff_density_max 1.651
_refine_diff_density_min -1.029
_refine_diff_density_rms 0.140
_refine_ls_extinction_method none
_refine_ls_goodness_of_fit_ref 1.022
_refine_ls_hydrogen_treatment constr
_refine_ls_matrix_type full
_refine_ls_number_parameters 762
_refine_ls_number_reflns 7435
_refine_ls_number_restraints 326
_refine_ls_restrained_S_all 1.023
_refine_ls_R_factor_all 0.1123
_refine_ls_R_factor_gt 0.0863
_refine_ls_shift/su_max 0.001
_refine_ls_shift/su_mean 0.000
_refine_ls_structure_factor_coef Fsqd
_refine_ls_weighting_details 'calc w=1/[\s^2^(Fo^2^)+(0.2000P)^2^+0.0000P] where P=(Fo^2^+2Fc^2^)/3'
_refine_ls_weighting_scheme calc
_refine_ls_wR_factor_gt 0.2568
_refine_ls_wR_factor_ref 0.2811
_reflns_number_gt 4824
_reflns_number_total 7435
_reflns_threshold_expression >2sigma(I)
_cod_data_source_file cg500192d_si_002.cif
_cod_data_source_block porph@MOM-1
_cod_depositor_comments
;
The following automatic conversions were performed:

'_symmetry_cell_setting' value 'Trigonal' changed to 'trigonal'
according to
/usr/data/users/saulius/automatic-downloads/current/ACS/lib/dictionaries/cif_core.dic
dictionary named 'cif_core.dic' version 2.4.2 from
2011-04-26.

'_refine_ls_hydrogen_treatment' value 'CONSTR' changed
to 'constr' according to
/usr/data/users/saulius/automatic-downloads/current/ACS/lib/dictionaries/cif_core.dic
dictionary named 'cif_core.dic' version 2.4.2 from 2011-04-26.

Automatic conversion script
Id: cif_fix_values 2281 2013-09-26 08:29:07Z andrius 
;
_cod_original_sg_symbol_H-M P-3
_cod_database_code 4510338

loop_
_symmetry_equiv_pos_as_xyz
'x, y, z'
'-y, x-y, z'
'-x+y, -x, z'
'-x, -y, -z'
'y, -x+y, -z'
'x-y, x, -z'

loop_
_atom_site_label
_atom_site_type_symbol
_atom_site_fract_x
_atom_site_fract_y
_atom_site_fract_z
_atom_site_U_iso_or_equiv
_atom_site_adp_type
_atom_site_occupancy
_atom_site_symmetry_multiplicity
_atom_site_calc_flag
_atom_site_refinement_flags
_atom_site_disorder_group
O11 O -0.0499(7) 0.1949(7) 0.8571(14) 0.092(5) Uani 0.509(5) 1 d PU 2
Cd1 Cd 0.1645(5) 0.36535(15) 1.0387(3) 0.0526(15) Uani 0.46(2) 1 d PU .
Cd1' Cd 0.1868(4) 0.36543(14) 1.0248(3) 0.0630(16) Uani 0.54(2) 1 d PU .
Cd2 Cd -0.10641(6) 0.19996(9) 1.69489(13) 0.0736(6) Uani 0.50 1 d PU .
Cd3 Cd 0.3333 0.6667 0.5125(8) 0.0877(17) Uani 0.79(2) 3 d SP .
Cd3' Cd 0.3333 0.6667 0.433(3) 0.112(5) Uani 0.21(2) 3 d SPU .
Cd4 Cd 0.50005(7) -0.01286(7) 0.42495(19) 0.0841(5) Uani 0.50 1 d P .
Cd2' Cd -0.10754(5) 0.16468(7) 1.69465(11) 0.0490(4) Uani 0.50 1 d PU .
C1 C 0.2759(4) 0.5678(5) 0.5261(11) 0.077(3) Uani 1 1 d . .
C2 C 0.2513(3) 0.5093(3) 0.5272(7) 0.077(3) Uani 1 1 d G .
C3' C 0.2511(4) 0.4811(4) 0.4186(6) 0.050(5) Uani 0.491(5) 1 d PGU 1
H3' H 0.2644 0.4974 0.3360 0.060 Uiso 0.491(5) 1 calc PR 1
C4' C 0.2315(6) 0.4291(4) 0.4308(8) 0.051(4) Uani 0.491(5) 1 d PGU 1
C5' C 0.2120(5) 0.4053(3) 0.5516(9) 0.079(7) Uani 0.491(5) 1 d PGU 1
H5' H 0.1985 0.3698 0.5599 0.095 Uiso 0.491(5) 1 calc PR 1
C6 C 0.2121(3) 0.4335(3) 0.6602(6) 0.062(3) Uani 1 1 d G .
C7 C 0.2318(3) 0.4855(3) 0.6480(6) 0.067(3) Uani 1 1 d GU .
H7 H 0.2319 0.5047 0.7222 0.06(3) Uiso 1 1 calc R .
C3 C 0.2361(7) 0.4892(8) 0.416(2) 0.054(5) Uani 0.509(5) 1 d PU 2
H3 H 0.2414 0.5082 0.3374 0.065 Uiso 0.509(5) 1 calc PR 2
C4 C 0.2102(8) 0.4353(8) 0.4186(19) 0.060(5) Uani 0.509(5) 1 d PU 2
C5 C 0.2021(10) 0.4080(9) 0.539(2) 0.069(5) Uani 0.509(5) 1 d PU 2
H5 H 0.1901 0.3726 0.5372 0.082 Uiso 0.509(5) 1 calc PR 2
C8 C 0.1966(8) 0.4096(9) 0.288(2) 0.065(5) Uani 0.509(5) 1 d P 2
C9 C 0.1938(4) 0.4082(4) 0.7876(9) 0.064(3) Uani 1 1 d . .
C10 C -0.0626(4) 0.2019(5) 1.4573(9) 0.077(3) Uani 1 1 d . .
C11 C -0.0368(3) 0.2132(4) 1.3254(9) 0.058(4) Uani 0.509(5) 1 d PGU 2
C12 C -0.0647(3) 0.2022(4) 1.2089(10) 0.075(6) Uani 0.509(5) 1 d PGU 2
H12 H -0.0999 0.1915 1.2125 0.090 Uiso 0.509(5) 1 calc PR 2
C13 C -0.0413(3) 0.2069(5) 1.0873(9) 0.067(5) Uani 0.509(5) 1 d PGU 2
C14 C 0.0100(3) 0.2226(4) 1.0821(8) 0.080(5) Uani 0.509(5) 1 d PGU 2
H14 H 0.0260 0.2258 0.9990 0.096 Uiso 0.509(5) 1 calc PR 2
C15 C 0.0380(3) 0.2336(3) 1.1986(8) 0.068(5) Uani 0.509(5) 1 d PGU 2
C16 C 0.0146(3) 0.2289(4) 1.3202(8) 0.059(5) Uani 0.509(5) 1 d PGU 2
H16 H 0.0337 0.2364 1.3999 0.070 Uiso 0.509(5) 1 calc PR 2
C17 C 0.0942(3) 0.2557(3) 1.1848(10) 0.061(5) Uani 0.509(5) 1 d PG 2
C18 C 0.6094(4) 0.0629(5) 0.3774(12) 0.114(5) Uani 1 1 d G .
C19 C 0.6374(4) 0.1032(5) 0.2907(12) 0.126(6) Uani 1 1 d G .
H19 H 0.6708 0.1143 0.2591 0.151 Uiso 1 1 calc R .
C20 C 0.6064(8) 0.1241(7) 0.2591(19) 0.129(6) Uani 1 1 d . .
H20 H 0.6159 0.1523 0.2022 0.155 Uiso 1 1 calc R .
C21 C 0.5597(6) 0.0972(6) 0.3235(15) 0.096(4) Uani 1 1 d . .
C22 C 0.5198(6) 0.1047(6) 0.3056(17) 0.100(4) Uani 1 1 d . .
C23 C 0.5253(6) 0.1459(6) 0.2170(15) 0.103(4) Uani 1 1 d . .
C24 C 0.5631(6) 0.1946(6) 0.2348(13) 0.093(4) Uani 1 1 d . .
H24 H 0.5865 0.2019 0.3050 0.112 Uiso 1 1 calc R .
C25 C 0.5687(6) 0.2330(6) 0.1569(13) 0.090(4) Uani 1 1 d . .
H25 H 0.5961 0.2665 0.1700 0.108 Uiso 1 1 calc R .
C26 C 0.5412(6) 0.2665(7) -0.0282(17) 0.126(6) Uani 1 1 d . .
H26A H 0.5640 0.2993 0.0132 0.190 Uiso 1 1 calc R .
H26B H 0.5079 0.2633 -0.0420 0.190 Uiso 1 1 calc R .
H26C H 0.5552 0.2644 -0.1138 0.190 Uiso 1 1 calc R .
C27 C 0.4944(7) 0.1761(6) 0.0464(17) 0.120(6) Uani 1 1 d . .
H27 H 0.4684 0.1711 -0.0140 0.144 Uiso 1 1 calc R .
C28 C 0.4910(7) 0.1361(7) 0.118(2) 0.137(7) Uani 1 1 d . .
H28 H 0.4654 0.1024 0.0987 0.164 Uiso 1 1 calc R .
C29 C 0.4712(7) 0.0753(6) 0.3654(17) 0.109(5) Uani 1 1 d . .
C30 C 0.4283(7) 0.0850(7) 0.3688(19) 0.126(5) Uani 1 1 d U .
H30 H 0.4275 0.1124 0.3263 0.151 Uiso 1 1 calc R .
C31 C 0.3896(7) 0.0479(7) 0.4433(19) 0.124(5) Uani 1 1 d U .
H31 H 0.3581 0.0456 0.4639 0.149 Uiso 1 1 calc R .
C32 C 0.4068(8) 0.0126(6) 0.4848(17) 0.114(5) Uani 1 1 d . .
C33 C 0.3787(7) -0.0309(7) 0.5633(16) 0.110(5) Uani 1 1 d . .
C38 C 0.3171(8) -0.0239(8) 0.708(2) 0.139(5) Uani 1 1 d U .
H38 H 0.3447 -0.0042 0.7662 0.167 Uiso 1 1 calc R .
C34 C 0.3261(6) -0.0432(5) 0.5956(17) 0.100(4) Uani 1 1 d U .
C35 C 0.2837(9) -0.0725(8) 0.521(2) 0.156(7) Uani 1 1 d U .
H35 H 0.2860 -0.0853 0.4371 0.187 Uiso 1 1 calc R .
C36 C 0.2315(8) -0.0841(8) 0.579(2) 0.133(6) Uani 1 1 d U .
H36 H 0.2012 -0.1082 0.5359 0.160 Uiso 1 1 calc R .
N4 N 0.2289(5) -0.0639(5) 0.6733(18) 0.118(5) Uani 1 1 d . .
C39 C 0.2692(9) -0.0319(9) 0.742(2) 0.147(6) Uani 1 1 d U .
H39 H 0.2655 -0.0142 0.8150 0.177 Uiso 1 1 calc R .
C37 C 0.1795(6) -0.0746(7) 0.708(2) 0.149(8) Uani 1 1 d . .
H37A H 0.1669 -0.0986 0.7821 0.223 Uiso 1 1 calc R .
H37B H 0.1569 -0.0894 0.6316 0.223 Uiso 1 1 calc R .
H37C H 0.1805 -0.0431 0.7342 0.223 Uiso 1 1 calc R .
C40 C -0.0710(9) 0.1893(11) 0.959(2) 0.081(7) Uani 0.509(5) 1 d P 2
C8' C 0.2284(6) 0.3943(6) 0.3077(15) 0.038(4) Uani 0.491(5) 1 d PU 1
C11' C -0.0405(5) 0.2253(6) 1.3272(11) 0.067(5) Uani 0.509(5) 1 d PGU 1
C12' C -0.0708(3) 0.2203(6) 1.2186(14) 0.074(6) Uani 0.491(5) 1 d PGU 1
H12' H -0.1066 0.2008 1.2258 0.089 Uiso 0.491(5) 1 calc PR 1
C13' C -0.0485(4) 0.2439(6) 1.0994(11) 0.074(5) Uani 0.491(5) 1 d PGU 1
C14' C 0.0039(5) 0.2725(6) 1.0889(10) 0.082(5) Uani 0.491(5) 1 d PGU 1
H14' H 0.0191 0.2886 1.0074 0.098 Uiso 0.491(5) 1 calc PR 1
C15' C 0.0342(3) 0.2775(6) 1.1975(11) 0.066(5) Uani 0.491(5) 1 d PGU 1
C16' C 0.0119(4) 0.2539(5) 1.3167(10) 0.046(4) Uani 0.491(5) 1 d PGU 1
H16' H 0.0326 0.2574 1.3910 0.055 Uiso 0.491(5) 1 calc PR 1
C17' C 0.0898(6) 0.3086(7) 1.1885(16) 0.048(4) Uani 0.491(5) 1 d PU 1
C40' C -0.0805(7) 0.2316(9) 0.9759(17) 0.075(6) Uani 0.491(5) 1 d PDU 1
Cl1 Cl 0.6667 0.3333 0.999(3) 0.087(7) Uani 0.20 3 d SPU .
Cl2 Cl 0.6205(10) 0.1807(11) 0.720(3) 0.147(8) Uani 0.20 1 d PU .
N1 N 0.5357(5) 0.2232(5) 0.0633(12) 0.103(4) Uani 1 1 d . .
N2 N 0.5610(5) 0.0589(4) 0.3973(13) 0.102(4) Uani 1 1 d . .
N3 N 0.4548(5) 0.0295(5) 0.4394(13) 0.104(4) Uani 1 1 d . .
O1 O 0.2756(3) 0.5917(3) 0.6249(8) 0.086(2) Uani 1 1 d . .
O2 O 0.2999(4) 0.5881(3) 0.4164(7) 0.090(2) Uani 1 1 d . .
O3 O 0.2038(4) 0.4362(3) 0.8919(7) 0.089(3) Uani 1 1 d . .
O4 O 0.1684(3) 0.3610(3) 0.7957(6) 0.080(2) Uani 1 1 d . .
O5' O 0.2299(5) 0.3598(4) 0.3183(11) 0.057(3) Uani 0.491(5) 1 d P 1
O6' O 0.2258(7) 0.4144(7) 0.1987(16) 0.063(5) Uani 0.491(5) 1 d PU 1
O7 O -0.0341(9) 0.2063(8) 1.555(2) 0.053(5) Uani 0.509(5) 1 d PU 2
O8 O -0.1066(7) 0.1932(10) 1.4625(14) 0.093(7) Uani 0.509(5) 1 d PU 2
O9 O 0.1193(7) 0.2542(6) 1.2883(14) 0.077(4) Uani 0.509(5) 1 d PU 2
O10 O 0.1166(5) 0.2806(5) 1.0753(12) 0.065(3) Uani 0.509(5) 1 d PU 2
O12 O -0.1167(7) 0.1628(6) 0.9613(14) 0.081(5) Uani 0.509(5) 1 d P 2
O15 O 0.0920(8) 0.3703(8) 1.0686(15) 0.101(6) Uani 0.509(5) 1 d P 2
O13 O -0.1080(8) 0.0900(8) 1.690(2) 0.105(6) Uani 0.50 1 d P .
O14 O 0.4969(4) -0.0622(4) 0.2184(9) 0.052(3) Uani 0.50 1 d P .
O5 O 0.1711(6) 0.3637(6) 0.2891(12) 0.066(4) Uani 0.509(5) 1 d P 2
O6 O 0.2107(8) 0.4313(8) 0.1857(15) 0.080(5) Uani 0.509(5) 1 d P 2
O7' O -0.0361(10) 0.2231(8) 1.563(3) 0.051(5) Uani 0.491(5) 1 d PU 1
O8' O -0.1105(7) 0.1624(5) 1.4623(15) 0.048(4) Uani 0.491(5) 1 d P 1
O9' O 0.1179(4) 0.3095(4) 1.2798(10) 0.040(3) Uani 0.491(5) 1 d P 1
O10' O 0.1063(5) 0.3333(6) 1.0809(13) 0.066(4) Uani 0.491(5) 1 d PU 1
O11' O -0.0577(6) 0.2340(8) 0.8719(13) 0.099(5) Uani 0.491(5) 1 d PDU 1
O12' O -0.1216(6) 0.2293(5) 0.9869(13) 0.069(4) Uani 0.491(5) 1 d PDU 1
Cl3 Cl 0.6257(11) 0.2314(11) 0.880(3) 0.153(9) Uani 0.20 1 d PU .
Cl4 Cl 0.4106(14) 0.0783(14) 0.830(4) 0.184(12) Uani 0.20 1 d PU .
O51 O 0.2827(11) 0.3912(11) 0.321(3) 0.146(9) Uiso 0.509(5) 1 d P .
O52 O -0.1055(11) 0.2696(12) 1.018(3) 0.154(9) Uiso 0.509(5) 1 d P .

loop_
_atom_site_aniso_label
_atom_site_aniso_U_11
_atom_site_aniso_U_22
_atom_site_aniso_U_33
_atom_site_aniso_U_23
_atom_site_aniso_U_13
_atom_site_aniso_U_12
O11 0.094(9) 0.122(12) 0.028(7) -0.006(7) -0.012(6) 0.030(9)
Cd1 0.069(4) 0.0683(13) 0.0205(9) 0.0059(6) 0.0068(12) 0.0341(15)
Cd1' 0.064(3) 0.0816(11) 0.0197(8) 0.0049(6) 0.0020(10) 0.0188(12)
Cd2 0.0572(9) 0.1044(14) 0.0253(8) -0.0026(7) 0.0021(5) 0.0151(10)
Cd3 0.0890(11) 0.0890(11) 0.085(4) 0.000 0.000 0.0445(6)
Cd3' 0.133(6) 0.133(6) 0.070(13) 0.000 0.000 0.067(3)
Cd4 0.0772(11) 0.0716(11) 0.0948(13) 0.0148(8) -0.0023(8) 0.0306(9)
Cd2' 0.0566(8) 0.0670(10) 0.0203(7) 0.0035(6) 0.0058(4) 0.0285(8)
C1 0.075(7) 0.096(9) 0.054(7) 0.019(6) -0.002(5) 0.037(7)
C2 0.077(7) 0.087(8) 0.032(6) 0.013(5) -0.011(4) 0.014(6)
C3' 0.051(8) 0.062(7) 0.035(6) 0.010(5) 0.002(6) 0.026(5)
C4' 0.046(8) 0.069(7) 0.036(6) -0.003(5) -0.003(6) 0.026(6)
C5' 0.079(11) 0.063(8) 0.028(8) 0.000(7) 0.006(8) -0.014(8)
C6 0.058(6) 0.077(7) 0.028(5) -0.002(4) -0.006(4) 0.017(5)
C7 0.068(6) 0.087(7) 0.044(5) 0.000(4) -0.004(4) 0.036(5)
C3 0.050(7) 0.069(7) 0.043(6) 0.013(5) 0.004(5) 0.029(5)
C4 0.056(8) 0.072(7) 0.044(7) -0.003(6) -0.007(6) 0.026(6)
C5 0.072(8) 0.059(7) 0.034(6) -0.001(5) 0.003(6) 0.002(5)
C8 0.068(13) 0.064(15) 0.056(14) 0.014(10) 0.004(10) 0.028(12)
C9 0.094(8) 0.079(8) 0.032(5) 0.004(4) -0.001(4) 0.054(7)
C10 0.045(6) 0.129(10) 0.031(6) 0.005(5) 0.009(4) 0.025(6)
C11 0.056(7) 0.068(7) 0.036(6) 0.003(5) -0.001(5) 0.021(5)
C12 0.055(8) 0.101(12) 0.044(8) 0.004(8) 0.008(7) 0.020(8)
C13 0.061(10) 0.090(12) 0.033(8) -0.006(8) -0.003(7) 0.025(9)
C14 0.069(8) 0.097(8) 0.058(8) 0.013(6) 0.007(6) 0.030(6)
C15 0.053(9) 0.088(12) 0.028(8) -0.009(8) 0.002(6) 0.009(9)
C16 0.057(7) 0.069(9) 0.043(6) 0.001(7) 0.000(5) 0.026(6)
C17 0.087(14) 0.060(12) 0.037(10) 0.011(8) 0.027(9) 0.036(11)
C18 0.139(15) 0.093(11) 0.123(13) 0.012(9) 0.003(10) 0.068(11)
C19 0.140(14) 0.110(12) 0.142(15) 0.024(11) 0.018(12) 0.072(12)
C20 0.177(19) 0.125(14) 0.113(13) 0.009(10) -0.006(12) 0.097(15)
C21 0.119(12) 0.095(10) 0.083(9) 0.004(7) -0.009(8) 0.061(9)
C22 0.090(10) 0.086(9) 0.132(12) 0.012(8) -0.007(8) 0.050(8)
C23 0.111(11) 0.099(11) 0.089(10) 0.008(7) -0.014(8) 0.046(9)
C24 0.107(10) 0.100(10) 0.079(9) -0.012(7) -0.017(7) 0.058(9)
C25 0.109(10) 0.100(10) 0.080(9) 0.004(7) 0.001(7) 0.067(9)
C26 0.105(11) 0.147(15) 0.118(13) 0.064(11) 0.015(9) 0.056(11)
C27 0.128(14) 0.095(11) 0.117(13) 0.006(9) -0.045(10) 0.041(10)
C28 0.140(15) 0.106(12) 0.144(16) 0.023(11) -0.045(12) 0.045(11)
C29 0.135(14) 0.090(10) 0.118(12) -0.011(9) -0.049(10) 0.068(10)
C30 0.129(8) 0.124(8) 0.133(8) 0.013(6) -0.001(6) 0.071(6)
C31 0.128(8) 0.122(7) 0.135(8) 0.016(6) -0.004(6) 0.073(6)
C32 0.144(15) 0.104(12) 0.109(12) -0.003(9) -0.030(11) 0.074(12)
C33 0.134(14) 0.119(13) 0.090(10) -0.005(9) -0.022(9) 0.073(11)
C38 0.129(8) 0.153(8) 0.138(8) 0.006(7) -0.013(7) 0.072(7)
C34 0.105(8) 0.082(7) 0.114(8) 0.006(6) -0.018(6) 0.049(6)
C35 0.164(11) 0.145(11) 0.160(11) -0.005(8) -0.017(8) 0.077(8)
C36 0.129(10) 0.118(9) 0.146(11) 0.004(8) -0.019(8) 0.056(8)
N4 0.106(11) 0.085(8) 0.149(13) 0.023(8) -0.019(9) 0.037(8)
C39 0.139(8) 0.158(8) 0.137(8) 0.007(7) -0.012(7) 0.068(7)
C37 0.078(11) 0.112(13) 0.24(2) 0.056(14) 0.007(12) 0.032(10)
C40 0.054(14) 0.15(2) 0.037(12) 0.008(12) -0.005(9) 0.045(14)
C8' 0.038(7) 0.035(7) 0.029(7) 0.001(5) 0.000(5) 0.009(6)
C11' 0.059(7) 0.076(8) 0.045(6) 0.007(6) -0.002(5) 0.019(6)
C12' 0.063(7) 0.090(10) 0.053(7) -0.007(7) 0.010(6) 0.026(6)
C13' 0.067(10) 0.086(12) 0.040(9) -0.011(8) 0.002(7) 0.017(10)
C14' 0.072(8) 0.092(8) 0.060(8) 0.013(7) 0.005(6) 0.026(6)
C15' 0.044(8) 0.093(12) 0.032(8) 0.003(8) 0.005(6) 0.013(9)
C16' 0.051(7) 0.070(10) 0.031(7) 0.001(7) -0.001(6) 0.041(7)
C17' 0.043(7) 0.057(8) 0.032(7) 0.006(6) 0.012(6) 0.017(6)
C40' 0.076(10) 0.076(10) 0.061(9) 0.000(7) -0.009(7) 0.030(8)
Cl1 0.082(10) 0.082(10) 0.098(19) 0.000 0.000 0.041(5)
Cl2 0.138(11) 0.144(11) 0.152(12) 0.005(9) 0.014(8) 0.066(9)
N1 0.111(9) 0.125(10) 0.091(8) 0.027(7) 0.002(7) 0.072(9)
N2 0.117(9) 0.093(8) 0.104(9) 0.008(6) -0.020(7) 0.059(7)
N3 0.103(9) 0.091(8) 0.117(10) 0.015(7) -0.016(7) 0.048(7)
O1 0.105(6) 0.100(6) 0.052(5) 0.012(4) 0.012(4) 0.050(5)
O2 0.117(6) 0.083(5) 0.048(4) 0.024(4) 0.021(4) 0.033(5)
O3 0.153(8) 0.062(4) 0.032(4) 0.007(3) 0.005(4) 0.039(5)
O4 0.120(6) 0.075(5) 0.027(4) 0.001(3) 0.005(3) 0.035(5)
O5' 0.096(10) 0.029(7) 0.037(7) -0.008(5) 0.009(6) 0.026(7)
O6' 0.077(8) 0.068(8) 0.038(7) 0.011(6) 0.006(6) 0.032(6)
O7 0.052(6) 0.068(12) 0.024(6) -0.005(8) 0.004(5) 0.020(8)
O8 0.051(10) 0.17(2) 0.013(7) 0.020(10) 0.009(5) 0.026(13)
O9 0.092(8) 0.079(8) 0.048(7) 0.006(5) 0.003(6) 0.036(6)
O10 0.061(6) 0.065(6) 0.052(6) 0.002(4) 0.006(5) 0.020(5)
O12 0.109(14) 0.095(11) 0.055(9) -0.016(7) -0.027(8) 0.064(11)
O15 0.137(15) 0.149(16) 0.047(9) 0.003(9) 0.009(9) 0.095(14)
O13 0.127(15) 0.129(16) 0.105(14) 0.019(11) 0.014(11) 0.098(14)
O14 0.066(7) 0.027(5) 0.016(5) 0.000(4) 0.000(4) -0.012(5)
O5 0.088(10) 0.082(11) 0.029(7) 0.002(6) -0.009(6) 0.044(9)
O6 0.110(14) 0.100(13) 0.019(8) -0.004(8) 0.013(7) 0.044(11)
O7' 0.048(5) 0.064(10) 0.039(6) -0.003(7) 0.007(4) 0.026(6)
O8' 0.052(9) 0.050(8) 0.034(7) 0.004(6) -0.002(5) 0.021(8)
O9' 0.030(6) 0.064(7) 0.030(6) 0.006(5) 0.004(4) 0.027(5)
O10' 0.060(6) 0.077(6) 0.049(6) 0.013(5) 0.008(5) 0.026(5)
O11' 0.091(9) 0.133(13) 0.029(7) -0.012(8) -0.003(6) 0.022(9)
O12' 0.084(8) 0.059(7) 0.042(6) 0.002(5) -0.008(5) 0.019(6)
Cl3 0.147(12) 0.148(12) 0.172(13) 0.002(9) 0.006(9) 0.080(9)
Cl4 0.191(15) 0.180(14) 0.183(15) -0.021(9) 0.004(9) 0.095(10)

loop_
_atom_type_symbol
_atom_type_description
_atom_type_scat_dispersion_real
_atom_type_scat_dispersion_imag
_atom_type_scat_source
C C 0.0181 0.0091 'International Tables Vol C Tables 4.2.6.8 and 6.1.1.4'
Cd Cd 0.1185 4.6533 'International Tables Vol C Tables 4.2.6.8 and 6.1.1.4'
Cl Cl 0.3639 0.7018 'International Tables Vol C Tables 4.2.6.8 and 6.1.1.4'
H H 0.0000 0.0000 'International Tables Vol C Tables 4.2.6.8 and 6.1.1.4'
N N 0.0311 0.0180 'International Tables Vol C Tables 4.2.6.8 and 6.1.1.4'
O O 0.0492 0.0322 'International Tables Vol C Tables 4.2.6.8 and 6.1.1.4'

loop_
_geom_angle_atom_site_label_1
_geom_angle_atom_site_label_2
_geom_angle_atom_site_label_3
_geom_angle
_geom_angle_site_symmetry_1
_geom_angle_site_symmetry_3
C40 O11 Cd2' 108.5(15) . 1_554
C40 O11 Cd2 104.0(16) . 1_554
Cd2' O11 Cd2 25.72(19) 1_554 1_554
Cd1' Cd1 O10' 147.6(8) . .
Cd1' Cd1 O12' 11.1(6) . 5_557
O10' Cd1 O12' 136.8(7) . 5_557
Cd1' Cd1 O10 96.3(6) . .
O10' Cd1 O10 51.3(7) . .
O12' Cd1 O10 85.7(6) 5_557 .
Cd1' Cd1 O15 174.6(7) . .
O10' Cd1 O15 36.7(8) . .
O12' Cd1 O15 173.4(7) 5_557 .
O10 Cd1 O15 87.8(7) . .
Cd1' Cd1 O6 87.6(9) . 1_556
O10' Cd1 O6 111.5(8) . 1_556
O12' Cd1 O6 91.8(8) 5_557 1_556
O10 Cd1 O6 130.3(6) . 1_556
O15 Cd1 O6 92.6(8) . 1_556
Cd1' Cd1 O6' 70.8(8) . 1_556
O10' Cd1 O6' 119.5(7) . 1_556
O12' Cd1 O6' 72.9(7) 5_557 1_556
O10 Cd1 O6' 117.7(5) . 1_556
O15 Cd1 O6' 110.5(7) . 1_556
O6 Cd1 O6' 21.1(5) 1_556 1_556
Cd1' Cd1 O3 79.8(8) . .
O10' Cd1 O3 128.3(7) . .
O12' Cd1 O3 90.8(6) 5_557 .
O10 Cd1 O3 151.0(4) . .
O15 Cd1 O3 94.9(6) . .
O6 Cd1 O3 78.5(5) 1_556 .
O6' Cd1 O3 88.4(5) 1_556 .
Cd1' Cd1 O4 74.0(4) . .
O10' Cd1 O4 107.6(6) . .
O12' Cd1 O4 78.7(5) 5_557 .
O10 Cd1 O4 97.0(4) . .
O15 Cd1 O4 102.0(5) . .
O6 Cd1 O4 131.1(6) 1_556 .
O6' Cd1 O4 132.3(7) 1_556 .
O3 Cd1 O4 54.2(3) . .
Cd1' Cd1 O5 96.6(5) . 1_556
O10' Cd1 O5 78.3(6) . 1_556
O12' Cd1 O5 91.4(5) 5_557 1_556
O10 Cd1 O5 80.1(5) . 1_556
O15 Cd1 O5 87.7(6) . 1_556
O6 Cd1 O5 50.3(6) 1_556 1_556
O6' Cd1 O5 44.3(5) 1_556 1_556
O3 Cd1 O5 128.8(4) . 1_556
O4 Cd1 O5 169.9(6) . 1_556
Cd1' Cd1 C17' 131.6(6) . .
O10' Cd1 C17' 23.9(6) . .
O12' Cd1 C17' 120.7(6) 5_557 .
O10 Cd1 C17' 44.4(5) . .
O15 Cd1 C17' 53.7(7) . .
O6 Cd1 C17' 99.1(6) 1_556 .
O6' Cd1 C17' 100.4(6) 1_556 .
O3 Cd1 C17' 148.6(7) . .
O4 Cd1 C17' 127.2(6) . .
O5 Cd1 C17' 56.6(5) 1_556 .
Cd1' Cd1 O12 61.8(5) . 5_557
O10' Cd1 O12 85.8(7) . 5_557
O12' Cd1 O12 51.5(6) 5_557 5_557
O10 Cd1 O12 34.5(5) . 5_557
O15 Cd1 O12 122.0(7) . 5_557
O6 Cd1 O12 124.9(7) 1_556 5_557
O6' Cd1 O12 104.5(6) 1_556 5_557
O3 Cd1 O12 131.3(5) . 5_557
O4 Cd1 O12 85.6(4) . 5_557
O5 Cd1 O12 86.7(5) 1_556 5_557
C17' Cd1 O12 75.8(6) . 5_557
Cd1 Cd1' O12' 164.0(8) . 5_557
Cd1 Cd1' O10' 22.8(6) . .
O12' Cd1' O10' 141.6(7) 5_557 .
Cd1 Cd1' O6' 92.1(9) . 1_556
O12' Cd1' O6' 90.5(8) 5_557 1_556
O10' Cd1' O6' 101.4(7) . 1_556
Cd1 Cd1' O12 103.1(6) . 5_557
O12' Cd1' O12 62.0(8) 5_557 5_557
O10' Cd1' O12 80.4(6) . 5_557
O6' Cd1' O12 117.8(6) 1_556 5_557
Cd1 Cd1' O4 89.7(5) . .
O12' Cd1' O4 96.7(7) 5_557 .
O10' Cd1' O4 92.7(5) . .
O6' Cd1' O4 147.2(5) 1_556 .
O12 Cd1' O4 93.6(5) 5_557 .
Cd1 Cd1' O3 83.5(8) . .
O12' Cd1' O3 112.3(7) 5_557 .
O10' Cd1' O3 103.8(7) . .
O6' Cd1' O3 92.1(5) 1_556 .
O12 Cd1' O3 148.8(4) 5_557 .
O4 Cd1' O3 55.7(3) . .
Cd1 Cd1' O6 75.7(9) . 1_556
O12' Cd1' O6 109.8(8) 5_557 1_556
O10' Cd1' O6 90.2(7) . 1_556
O6' Cd1' O6 20.9(5) 1_556 1_556
O12 Cd1' O6 133.6(6) 5_557 1_556
O4 Cd1' O6 132.4(6) . 1_556
O3 Cd1' O6 77.5(5) . 1_556
Cd1 Cd1' O52 174.0(10) . 5_557
O12' Cd1' O52 21.0(9) 5_557 5_557
O10' Cd1' O52 162.5(9) . 5_557
O6' Cd1' O52 83.3(9) 1_556 5_557
O12 Cd1' O52 82.6(9) 5_557 5_557
O4 Cd1' O52 92.0(8) . 5_557
O3 Cd1' O52 92.8(8) . 5_557
O6 Cd1' O52 99.0(9) 1_556 5_557
Cd1 Cd1' O10 67.4(5) . .
O12' Cd1' O10 97.3(7) 5_557 .
O10' Cd1' O10 44.7(5) . .
O6' Cd1' O10 115.9(5) 1_556 .
O12 Cd1' O10 35.7(5) 5_557 .
O4 Cd1' O10 95.0(4) . .
O3 Cd1' O10 139.3(6) . .
O6 Cd1' O10 118.9(6) 1_556 .
O52 Cd1' O10 118.2(9) 5_557 .
Cd1 Cd1' C40' 145.2(7) . 5_557
O12' Cd1' C40' 19.2(7) 5_557 5_557
O10' Cd1' C40' 122.5(6) . 5_557
O6' Cd1' C40' 98.6(7) 1_556 5_557
O12 Cd1' C40' 42.9(7) 5_557 5_557
O4 Cd1' C40' 98.4(6) . 5_557
O3 Cd1' C40' 128.7(7) . 5_557
O6 Cd1' C40' 119.5(8) 1_556 5_557
O52 Cd1' C40' 40.1(9) 5_557 5_557
O10 Cd1' C40' 78.2(6) . 5_557
Cd1 Cd1' C9 91.3(6) . .
O12' Cd1' C9 101.2(7) 5_557 .
O10' Cd1' C9 104.2(5) . .
O6' Cd1' C9 119.5(5) 1_556 .
O12 Cd1' C9 120.1(5) 5_557 .
O4 Cd1' C9 27.8(3) . .
O3 Cd1' C9 28.8(3) . .
O6 Cd1' C9 106.3(6) 1_556 .
O52 Cd1' C9 87.6(8) 5_557 .
O10 Cd1' C9 121.0(4) . .
C40' Cd1' C9 111.3(6) 5_557 .
Cd2' Cd2 O5' 151.8(6) . 6_557
Cd2' Cd2 O9 19.3(4) . 6_558
O5' Cd2 O9 133.8(8) 6_557 6_558
Cd2' Cd2 O11' 98.7(7) . 1_556
O5' Cd2 O11' 102.1(8) 6_557 1_556
O9 Cd2 O11' 105.2(7) 6_558 1_556
Cd2' Cd2 O7' 82.1(5) . .
O5' Cd2 O7' 116.0(8) 6_557 .
O9 Cd2 O7' 100.1(6) 6_558 .
O11' Cd2 O7' 91.0(8) 1_556 .
Cd2' Cd2 O5 99.2(4) . 6_557
O5' Cd2 O5 53.9(7) 6_557 6_557
O9 Cd2 O5 80.2(6) 6_558 6_557
O11' Cd2 O5 119.1(5) 1_556 6_557
O7' Cd2 O5 149.0(8) . 6_557
Cd2' Cd2 O8 84.9(7) . .
O5' Cd2 O8 89.0(8) 6_557 .
O9 Cd2 O8 89.8(8) 6_558 .
O11' Cd2 O8 144.5(6) 1_556 .
O7' Cd2 O8 54.3(8) . .
O5 Cd2 O8 94.7(5) 6_557 .
Cd2' Cd2 C8' 136.9(4) . 6_557
O5' Cd2 C8' 16.2(7) 6_557 6_557
O9 Cd2 C8' 118.1(6) 6_558 6_557
O11' Cd2 C8' 107.0(7) 1_556 6_557
O7' Cd2 C8' 130.1(7) . 6_557
O5 Cd2 C8' 38.0(6) 6_557 6_557
O8 Cd2 C8' 93.0(7) . 6_557
Cd2' Cd2 O11 66.6(5) . 1_556
O5' Cd2 O11 134.7(7) 6_557 1_556
O9 Cd2 O11 76.7(6) 6_558 1_556
O11' Cd2 O11 32.9(7) 1_556 1_556
O7' Cd2 O11 80.0(8) . 1_556
O5 Cd2 O11 129.2(5) 6_557 1_556
O8 Cd2 O11 129.4(7) . 1_556
C8' Cd2 O11 136.5(6) 6_557 1_556
Cd2' Cd2 O7 70.3(5) . .
O5' Cd2 O7 126.5(8) 6_557 .
O9 Cd2 O7 88.3(6) 6_558 .
O11' Cd2 O7 93.5(7) 1_556 .
O7' Cd2 O7 11.8(8) . .
O5 Cd2 O7 147.2(6) 6_557 .
O8 Cd2 O7 54.3(7) . .
C8' Cd2 O7 139.3(7) 6_557 .
O11 Cd2 O7 76.5(7) 1_556 .
Cd2' Cd2 O51 175.2(6) . 6_557
O5' Cd2 O51 24.8(9) 6_557 6_557
O9 Cd2 O51 158.5(8) 6_558 6_557
O11' Cd2 O51 86.1(9) 1_556 6_557
O7' Cd2 O51 97.9(8) . 6_557
O5 Cd2 O51 78.3(7) 6_557 6_557
O8 Cd2 O51 91.3(10) . 6_557
C8' Cd2 O51 40.4(7) 6_557 6_557
O11 Cd2 O51 118.2(8) 1_556 6_557
O7 Cd2 O51 109.6(8) . 6_557
Cd2' Cd2 O9' 60.5(3) . 6_558
O5' Cd2 O9' 92.6(7) 6_557 6_558
O9 Cd2 O9' 41.4(5) 6_558 6_558
O11' Cd2 O9' 119.4(5) 1_556 6_558
O7' Cd2 O9' 133.5(6) . 6_558
O5 Cd2 O9' 38.8(5) 6_557 6_558
O8 Cd2 O9' 93.2(6) . 6_558
C8' Cd2 O9' 76.7(5) 6_557 6_558
O11 Cd2 O9' 106.0(5) 1_556 6_558
O7 Cd2 O9' 123.1(5) . 6_558
O51 Cd2 O9' 117.1(7) 6_557 6_558
Cd3' Cd3 O2 65.0(2) . 3_565
Cd3' Cd3 O2 65.0(3) . 2_665
O2 Cd3 O2 103.5(3) 3_565 2_665
Cd3' Cd3 O2 65.0(2) . .
O2 Cd3 O2 103.5(3) 3_565 .
O2 Cd3 O2 103.5(3) 2_665 .
Cd3' Cd3 O1 118.7(3) . 3_565
O2 Cd3 O1 57.8(3) 3_565 3_565
O2 Cd3 O1 108.0(3) 2_665 3_565
O2 Cd3 O1 146.3(3) . 3_565
Cd3' Cd3 O1 118.7(3) . .
O2 Cd3 O1 108.0(3) 3_565 .
O2 Cd3 O1 146.3(3) 2_665 .
O2 Cd3 O1 57.8(3) . .
O1 Cd3 O1 98.9(3) 3_565 .
Cd3' Cd3 O1 118.7(3) . 2_665
O2 Cd3 O1 146.3(3) 3_565 2_665
O2 Cd3 O1 57.8(3) 2_665 2_665
O2 Cd3 O1 108.0(3) . 2_665
O1 Cd3 O1 98.9(4) 3_565 2_665
O1 Cd3 O1 98.9(3) . 2_665
Cd3' Cd3 C1 93.0(3) . 3_565
O2 Cd3 C1 29.7(3) 3_565 3_565
O2 Cd3 C1 109.1(4) 2_665 3_565
O2 Cd3 C1 127.4(4) . 3_565
O1 Cd3 C1 28.1(3) 3_565 3_565
O1 Cd3 C1 104.2(4) . 3_565
O1 Cd3 C1 124.1(4) 2_665 3_565
Cd3' Cd3 C1 93.0(3) . .
O2 Cd3 C1 109.1(4) 3_565 .
O2 Cd3 C1 127.4(4) 2_665 .
O2 Cd3 C1 29.7(3) . .
O1 Cd3 C1 124.1(4) 3_565 .
O1 Cd3 C1 28.1(3) . .
O1 Cd3 C1 104.2(4) 2_665 .
C1 Cd3 C1 119.73(6) 3_565 .
Cd3' Cd3 C1 93.0(3) . 2_665
O2 Cd3 C1 127.4(4) 3_565 2_665
O2 Cd3 C1 29.7(3) 2_665 2_665
O2 Cd3 C1 109.1(4) . 2_665
O1 Cd3 C1 104.2(4) 3_565 2_665
O1 Cd3 C1 124.1(4) . 2_665
O1 Cd3 C1 28.1(3) 2_665 2_665
C1 Cd3 C1 119.73(6) 3_565 2_665
C1 Cd3 C1 119.73(6) . 2_665
Cd3 Cd3' O2 94.5(9) . 3_565
Cd3 Cd3' O2 94.5(9) . 2_665
O2 Cd3' O2 119.4(3) 3_565 2_665
Cd3 Cd3' O2 94.5(9) . .
O2 Cd3' O2 119.4(3) 3_565 .
O2 Cd3' O2 119.4(3) 2_665 .
Cd4 Cd4 N2 80.8(4) 4_656 .
Cd4 Cd4 N3 72.2(4) 4_656 4_656
N2 Cd4 N3 89.6(5) . 4_656
Cd4 Cd4 N3 63.3(3) 4_656 .
N2 Cd4 N3 83.7(5) . .
N3 Cd4 N3 135.5(3) 4_656 .
Cd4 Cd4 N2 55.9(3) 4_656 4_656
N2 Cd4 N2 136.7(3) . 4_656
N3 Cd4 N2 78.1(5) 4_656 4_656
N3 Cd4 N2 77.3(4) . 4_656
Cd4 Cd4 O14 172.2(3) 4_656 .
N2 Cd4 O14 105.3(4) . .
N3 Cd4 O14 102.7(5) 4_656 .
N3 Cd4 O14 121.6(4) . .
N2 Cd4 O14 117.8(4) 4_656 .
Cd2 Cd2' O9 144.1(7) . 6_558
Cd2 Cd2' O11 87.7(6) . 1_556
O9 Cd2' O11 108.3(9) 6_558 1_556
Cd2 Cd2' O9' 95.3(3) . 6_558
O9 Cd2' O9' 49.1(8) 6_558 6_558
O11 Cd2' O9' 126.3(5) 1_556 6_558
Cd2 Cd2' O13 178.4(5) . .
O9 Cd2' O13 37.5(9) 6_558 .
O11 Cd2' O13 92.1(8) 1_556 .
O9' Cd2' O13 86.1(6) 6_558 .
Cd2 Cd2' C17 126.4(5) . 6_558
O9 Cd2' C17 25.7(7) 6_558 6_558
O11 Cd2' C17 92.6(7) 1_556 6_558
O9' Cd2' C17 44.5(8) 6_558 6_558
O13 Cd2' C17 55.2(7) . 6_558
Cd2 Cd2' O8' 90.8(4) . .
O9 Cd2' O8' 96.5(7) 6_558 .
O11 Cd2' O8' 139.1(6) 1_556 .
O9' Cd2' O8' 94.6(5) 6_558 .
O13 Cd2' O8' 88.4(6) . .
C17 Cd2' O8' 120.2(5) 6_558 .
Cd2 Cd2' O7 85.2(5) . .
O9 Cd2' O7 127.6(8) 6_558 .
O11 Cd2' O7 83.2(7) 1_556 .
O9' Cd2' O7 150.5(6) 6_558 .
O13 Cd2' O7 93.2(7) . .
C17 Cd2' O7 148.1(8) 6_558 .
O8' Cd2' O7 55.9(7) . .
Cd2 Cd2' O5' 16.2(4) . 6_557
O9 Cd2' O5' 129.1(8) 6_558 6_557
O11 Cd2' O5' 100.9(6) 1_556 6_557
O9' Cd2' O5' 79.9(5) 6_558 6_557
O13 Cd2' O5' 164.9(6) . 6_557
C17 Cd2' O5' 115.8(7) 6_558 6_557
O8' Cd2' O5' 87.0(5) . 6_557
O7 Cd2' O5' 96.0(6) . 6_557
Cd2 Cd2' O7' 72.0(5) . .
O9 Cd2' O7' 140.4(8) 6_558 .
O11 Cd2' O7' 82.2(8) 1_556 .
O9' Cd2' O7' 149.2(7) 6_558 .
O13 Cd2' O7' 106.3(7) . .
C17 Cd2' O7' 160.8(8) 6_558 .
O8' Cd2' O7' 58.6(8) . .
O7 Cd2' O7' 13.2(7) . .
O5' Cd2' O7' 83.3(6) 6_557 .
Cd2 Cd2' O11' 57.6(5) . 1_556
O9 Cd2' O11' 128.0(8) 6_558 1_556
O11 Cd2' O11' 30.9(7) 1_556 1_556
O9' Cd2' O11' 117.1(4) 6_558 1_556
O13 Cd2' O11' 122.4(8) . 1_556
C17 Cd2' O11' 104.5(5) 6_558 1_556
O8' Cd2' O11' 135.2(6) . 1_556
O7 Cd2' O11' 87.9(6) . 1_556
O5' Cd2' O11' 70.0(6) 6_557 1_556
O7' Cd2' O11' 80.3(7) . 1_556
O1 C1 O2 124.9(12) . .
O1 C1 C2 122.1(9) . .
O2 C1 C2 112.8(11) . .
O1 C1 Cd3 64.0(7) . .
O2 C1 Cd3 61.0(7) . .
C2 C1 Cd3 169.1(8) . .
C3 C2 C7 125.0(11) . .
C3' C2 C7 120.0 . .
C3 C2 C1 113.9(11) . .
C3' C2 C1 123.7(7) . .
C7 C2 C1 116.1(6) . .
C4' C3' C2 120.0 . .
C4' C3' H3' 120.0 . .
C2 C3' H3' 120.0 . .
C3' C4' C5' 120.0 . .
C3' C4' C8' 122.3(8) . .
C5' C4' C8' 117.7(8) . .
C6 C5' C4' 120.0 . .
C6 C5' H5' 120.0 . .
C4' C5' H5' 120.0 . .
C7 C6 C5' 120.0 . .
C7 C6 C5 114.0(12) . .
C7 C6 C9 120.8(7) . .
C5' C6 C9 119.1(7) . .
C5 C6 C9 123.9(12) . .
C6 C7 C2 120.0 . .
C6 C7 H7 120.0 . .
C2 C7 H7 120.0 . .
C2 C3 C4 114.1(17) . .
C2 C3 H3 123.0 . .
C4 C3 H3 123.0 . .
C3 C4 C5 121.4(18) . .
C3 C4 C8 116.4(18) . .
C5 C4 C8 122(2) . .
C6 C5 C4 120(2) . .
C6 C5 H5 120.2 . .
C4 C5 H5 120.1 . .
O6 C8 O5 119(2) . .
O6 C8 C4 124(2) . .
O5 C8 C4 117.0(18) . .
O4 C9 O3 120.9(9) . .
O4 C9 C6 121.3(8) . .
O3 C9 C6 117.9(10) . .
O4 C9 Cd1' 61.9(5) . .
O3 C9 Cd1' 61.9(5) . .
C6 C9 Cd1' 163.7(8) . .
O8 C10 O7 127.0(14) . .
O8 C10 O7' 114.2(16) . .
O7 C10 O8' 116.2(15) . .
O7' C10 O8' 122.5(16) . .
O8 C10 C11' 108.9(12) . .
O7 C10 C11' 120.6(14) . .
O7' C10 C11' 117.9(15) . .
O8' C10 C11' 119.3(11) . .
O8 C10 C11 118.6(10) . .
O7 C10 C11 114.2(14) . .
O7' C10 C11 119.5(15) . .
O8' C10 C11 116.7(11) . .
C12 C11 C16 120.0 . .
C12 C11 C10 120.5(7) . .
C16 C11 C10 119.0(6) . .
C11 C12 C13 120.0 . .
C11 C12 H12 120.0 . .
C13 C12 H12 120.0 . .
C14 C13 C12 120.0 . .
C14 C13 C40 117.3(9) . .
C12 C13 C40 122.3(9) . .
C15 C14 C13 120.0 . .
C15 C14 H14 120.0 . .
C13 C14 H14 120.0 . .
C14 C15 C16 120.0 . .
C14 C15 C17 117.0 . .
C16 C15 C17 122.7 . .
C15 C16 C11 120.0 . .
C15 C16 H16 120.0 . .
C11 C16 H16 120.0 . .
O9 C17 O10 123.1(11) . .
O9 C17 C15 117.8(9) . .
O10 C17 C15 118.7(8) . .
O10 C17 Cd2' 99.3(7) . 5_558
C15 C17 Cd2' 141.4(4) . 5_558
C33 C18 C19 130.4(10) 4_656 .
C33 C18 N2 121.2(13) 4_656 .
C19 C18 N2 108.4(7) . .
C18 C19 C20 106.4(10) . .
C18 C19 H19 126.8 . .
C20 C19 H19 126.8 . .
C21 C20 C19 110.1(15) . .
C21 C20 H20 124.9 . .
C19 C20 H20 124.9 . .
C22 C21 C20 125.0(14) . .
C22 C21 N2 127.7(15) . .
C20 C21 N2 107.0(14) . .
C21 C22 C29 125.0(14) . .
C21 C22 C23 119.5(15) . .
C29 C22 C23 115.5(13) . .
C24 C23 C28 118.1(14) . .
C24 C23 C22 121.4(14) . .
C28 C23 C22 120.5(15) . .
C25 C24 C23 122.7(14) . .
C25 C24 H24 118.6 . .
C23 C24 H24 118.6 . .
N1 C25 C24 118.4(14) . .
N1 C25 H25 120.8 . .
C24 C25 H25 120.8 . .
N1 C26 H26A 109.5 . .
N1 C26 H26B 109.5 . .
H26A C26 H26B 109.5 . .
N1 C26 H26C 109.5 . .
H26A C26 H26C 109.5 . .
H26B C26 H26C 109.5 . .
N1 C27 C28 119.2(15) . .
N1 C27 H27 120.4 . .
C28 C27 H27 120.4 . .
C23 C28 C27 118.7(16) . .
C23 C28 H28 120.7 . .
C27 C28 H28 120.7 . .
C22 C29 N3 125.4(14) . .
C22 C29 C30 128.9(14) . .
N3 C29 C30 105.7(16) . .
C31 C30 C29 109.1(16) . .
C31 C30 H30 125.4 . .
C29 C30 H30 125.4 . .
C30 C31 C32 106.5(17) . .
C30 C31 H31 126.7 . .
C32 C31 H31 126.7 . .
N3 C32 C33 125.1(14) . .
N3 C32 C31 109.6(16) . .
C33 C32 C31 125.2(18) . .
C18 C33 C32 132.7(17) 4_656 .
C18 C33 C34 111.7(14) 4_656 .
C32 C33 C34 115.5(14) . .
C34 C38 C39 123(2) . .
C34 C38 H38 118.6 . .
C39 C38 H38 118.6 . .
C35 C34 C38 114.2(19) . .
C35 C34 C33 126.2(18) . .
C38 C34 C33 119.6(15) . .
C34 C35 C36 118(2) . .
C34 C35 H35 121.1 . .
C36 C35 H35 121.1 . .
N4 C36 C35 121(2) . .
N4 C36 H36 119.3 . .
C35 C36 H36 119.3 . .
C36 N4 C39 123(2) . .
C36 N4 C37 115.4(19) . .
C39 N4 C37 122(2) . .
N4 C39 C38 120(2) . .
N4 C39 H39 119.8 . .
C38 C39 H39 119.8 . .
N4 C37 H37A 109.5 . .
N4 C37 H37B 109.5 . .
H37A C37 H37B 109.5 . .
N4 C37 H37C 109.5 . .
H37A C37 H37C 109.5 . .
H37B C37 H37C 109.5 . .
O11 C40 O12 119(2) . .
O11 C40 C13 120.5(19) . .
O12 C40 C13 119.9(17) . .
O5' C8' O6' 126.4(17) . .
O5' C8' C4' 123.3(14) . .
O6' C8' C4' 110.2(16) . .
O5' C8' O51 54.9(14) . .
O6' C8' O51 112.9(16) . .
C4' C8' O51 103.7(14) . .
O6' C8' Cd2 117.1(13) . 5_557
C4' C8' Cd2 128.6(9) . 5_557
O51 C8' Cd2 75.8(12) . 5_557
C12' C11' C16' 120.0 . .
C12' C11' C10 121.8(9) . .
C16' C11' C10 118.1(9) . .
C11' C12' C13' 120.0 . .
C11' C12' H12' 120.0 . .
C13' C12' H12' 120.0 . .
C14' C13' C12' 120.0 . .
C14' C13' C40' 119.3(10) . .
C12' C13' C40' 119.9(11) . .
C15' C14' C13' 120.0 . .
C15' C14' H14' 120.0 . .
C13' C14' H14' 120.0 . .
C14' C15' C16' 120.0 . .
C14' C15' C17' 120.5(10) . .
C16' C15' C17' 119.4(10) . .
C15' C16' C11' 120.0 . .
C15' C16' H16' 120.0 . .
C11' C16' H16' 120.0 . .
O9' C17' O10' 123.5(15) . .
O9' C17' C15' 121.6(13) . .
O10' C17' C15' 114.9(14) . .
O9' C17' Cd1 93.0(10) . .
C15' C17' Cd1 145.2(11) . .
O12' C40' O11' 127(2) . .
O12' C40' C13' 117.0(14) . .
O11' C40' C13' 114.2(16) . .
O11' C40' O52 126(2) . .
C13' C40' O52 94.4(16) . .
O11' C40' Cd1' 119.6(15) . 6_557
C13' C40' Cd1' 124.4(10) . 6_557
O52 C40' Cd1' 64.9(12) . 6_557
C25 N1 C27 122.2(12) . .
C25 N1 C26 119.6(14) . .
C27 N1 C26 118.1(13) . .
C21 N2 C18 108.1(12) . .
C21 N2 Cd4 124.8(10) . .
C18 N2 Cd4 117.0(8) . .
C21 N2 Cd4 122.3(11) . 4_656
C18 N2 Cd4 127.2(8) . 4_656
C32 N3 C29 109.1(14) . .
C32 N3 Cd4 112.6(10) . 4_656
C29 N3 Cd4 127.0(10) . 4_656
C32 N3 Cd4 129.5(10) . .
C29 N3 Cd4 119.7(12) . .
C1 O1 Cd3 87.9(7) . .
C1 O2 Cd3' 108.3(12) . .
C1 O2 Cd3 89.3(8) . .
C9 O3 Cd1' 89.3(6) . .
C9 O3 Cd1 93.6(6) . .
C9 O4 Cd1' 90.3(5) . .
C9 O4 Cd1 91.3(5) . .
C8' O5' O51 86.0(16) . .
C8' O5' Cd2 142.4(15) . 5_557
O51 O5' Cd2 130.1(16) . 5_557
C8' O5' Cd2' 131.5(13) . 5_557
O51 O5' Cd2' 141.9(14) . 5_557
C8' O6' Cd1' 119.8(13) . 1_554
C8' O6' Cd1 120.3(13) . 1_554
C10 O7 Cd2' 89.6(13) . .
C10 O7 Cd2 84.4(13) . .
C10 O8 Cd2 93.9(9) . .
Cd2' O9 C17 130.4(12) 5_558 .
Cd2' O9 O13 112.9(15) 5_558 5_558
C17 O9 O13 97.5(13) . 5_558
C17 O9 Cd2 120.3(10) . 5_558
O13 O9 Cd2 129.6(13) 5_558 5_558
C17 O10 O12 114.9(12) . 5_557
C17 O10 Cd1 130.0(9) . .
O12 O10 Cd1 84.6(9) 5_557 .
C17 O10 Cd1' 135.1(9) . .
O12 O10 Cd1' 68.3(8) 5_557 .
C40 O12 O10 151.8(19) . 6_557
C40 O12 Cd1' 129.1(18) . 6_557
O10 O12 Cd1' 75.9(9) 6_557 6_557
C40 O12 Cd1 143.7(17) . 6_557
O10 O12 Cd1 60.9(8) 6_557 6_557
C8 O5 Cd2 127.1(14) . 5_557
C8 O5 Cd1 89.0(11) . 1_554
Cd2 O5 Cd1 98.5(5) 5_557 1_554
C8 O6 Cd1 100.4(16) . 1_554
C8 O6 Cd1' 104.5(16) . 1_554
C10 O7' Cd2 94.0(15) . .
C10 O7' Cd2' 88.7(14) . .
C10 O8' Cd2' 90.1(8) . .
C17' O9' Cd2' 132.6(11) . 5_558
C17' O9' Cd2 138.0(10) . 5_558
C17' O10' Cd1 125.4(13) . .
C17' O10' Cd1' 120.3(12) . .
C40' O11' Cd2 115.4(15) . 1_554
C40' O11' Cd2' 116.8(15) . 1_554
O52 O12' C40' 95(2) . .
O52 O12' Cd1' 129(2) . 6_557
C40' O12' Cd1' 136.0(16) . 6_557
O52 O12' Cd1 134(2) . 6_557
C40' O12' Cd1 131.3(15) . 6_557
O5' O51 Cl4 128(2) . 6_556
C8' O51 Cl4 121.8(18) . 6_556
C8' O51 Cd2 63.8(11) . 5_557
Cl4 O51 Cd2 117.6(16) 6_556 5_557
C40' O52 Cd1' 75.1(14) . 6_557

loop_
_geom_bond_atom_site_label_1
_geom_bond_atom_site_label_2
_geom_bond_distance
_geom_bond_site_symmetry_2
O11 C40 1.17(3) .
O11 Cd2' 2.236(14) 1_554
O11 Cd2 2.436(17) 1_554
Cd1 Cd1' 0.692(2) .
Cd1 O10' 1.596(18) .
Cd1 O12' 2.24(2) 5_557
Cd1 O10 2.272(14) .
Cd1 O15 2.31(2) .
Cd1 O6 2.321(18) 1_556
Cd1 O6' 2.352(19) 1_556
Cd1 O3 2.387(9) .
Cd1 O4 2.460(8) .
Cd1 O5 2.536(12) 1_556
Cd1 C17' 2.553(18) .
Cd1 O12 2.590(18) 5_557
Cd1' O12' 1.57(2) 5_557
Cd1' O10' 2.212(18) .
Cd1' O6' 2.223(18) 1_556
Cd1' O12 2.344(18) 5_557
Cd1' O4 2.364(7) .
Cd1' O3 2.365(8) .
Cd1' O6 2.393(18) 1_556
Cd1' O52 2.43(3) 5_557
Cd1' O10 2.447(13) .
Cd1' C40' 2.59(2) 5_557
Cd1' C9 2.680(9) .
Cd2 Cd2' 1.058(2) .
Cd2 O5' 1.420(12) 6_557
Cd2 O9 2.164(18) 6_558
Cd2 O11' 2.219(15) 1_556
Cd2 O7' 2.31(3) .
Cd2 O5 2.319(14) 6_557
Cd2 O8 2.352(15) .
Cd2 C8' 2.368(18) 6_557
Cd2 O11 2.436(17) 1_556
Cd2 O7 2.54(2) .
Cd2 O51 2.56(3) 6_557
Cd2 O9' 2.564(10) 6_558
Cd3 Cd3' 0.80(3) .
Cd3 O2 2.296(9) 3_565
Cd3 O2 2.296(9) 2_665
Cd3 O2 2.296(9) .
Cd3 O1 2.361(9) 3_565
Cd3 O1 2.361(9) .
Cd3 O1 2.361(9) 2_665
Cd3 C1 2.624(13) 3_565
Cd3 C1 2.624(13) .
Cd3 C1 2.624(13) 2_665
Cd3' O2 2.088(9) 3_565
Cd3' O2 2.088(9) 2_665
Cd3' O2 2.088(9) .
Cd4 Cd4 1.705(4) 4_656
Cd4 N2 2.060(12) .
Cd4 N3 2.172(12) 4_656
Cd4 N3 2.315(13) .
Cd4 N2 2.456(14) 4_656
Cd4 O14 2.542(10) .
Cd2' O9 1.217(18) 6_558
Cd2' O11 2.236(15) 1_556
Cd2' O9' 2.240(10) 6_558
Cd2' O13 2.270(18) .
Cd2' C17 2.29(3) 6_558
Cd2' O8' 2.344(15) .
Cd2' O7 2.40(2) .
Cd2' O5' 2.405(12) 6_557
Cd2' O7' 2.40(3) .
Cd2' O11' 2.599(17) 1_556
C1 O1 1.237(15) .
C1 O2 1.300(13) .
C1 C2 1.550(15) .
C2 C3 1.25(2) .
C2 C3' 1.3900 .
C2 C7 1.3900 .
C3' C4' 1.3900 .
C3' H3' 0.9500 .
C4' C5' 1.3900 .
C4' C8' 1.605(17) .
C5' C6 1.3900 .
C5' H5' 0.9500 .
C6 C7 1.3900 .
C6 C5 1.40(3) .
C6 C9 1.458(11) .
C7 H7 0.9500 .
C3 C4 1.42(3) .
C3 H3 0.9500 .
C4 C5 1.42(3) .
C4 C8 1.48(3) .
C5 H5 0.9500 .
C8 O6 1.19(3) .
C8 O5 1.21(2) .
C9 O4 1.248(13) .
C9 O3 1.290(12) .
C10 O8 1.23(2) .
C10 O7 1.27(3) .
C10 O7' 1.30(3) .
C10 O8' 1.35(2) .
C10 C11' 1.484(13) .
C10 C11 1.495(11) .
C11 C12 1.3900 .
C11 C16 1.3900 .
C12 C13 1.3900 .
C12 H12 0.9500 .
C13 C14 1.3900 .
C13 C40 1.52(2) .
C14 C15 1.3900 .
C14 H14 0.9500 .
C15 C16 1.3900 .
C15 C17 1.5019 .
C16 H16 0.9500 .
C17 O9 1.308(18) .
C17 O10 1.319(16) .
C17 Cd2' 2.293(9) 5_558
C18 C33 1.339(19) 4_656
C18 C19 1.3970 .
C18 N2 1.430(15) .
C19 C20 1.416(19) .
C19 H19 0.9500 .
C20 C21 1.40(2) .
C20 H20 0.9500 .
C21 C22 1.36(2) .
C21 N2 1.400(17) .
C22 C29 1.43(2) .
C22 C23 1.48(2) .
C23 C24 1.36(2) .
C23 C28 1.37(2) .
C24 C25 1.347(19) .
C24 H24 0.9500 .
C25 N1 1.299(17) .
C25 H25 0.9500 .
C26 N1 1.549(18) .
C26 H26A 0.9800 .
C26 H26B 0.9800 .
C26 H26C 0.9800 .
C27 N1 1.364(19) .
C27 C28 1.37(2) .
C27 H27 0.9500 .
C28 H28 0.9500 .
C29 N3 1.434(19) .
C29 C30 1.48(2) .
C30 C31 1.38(2) .
C30 H30 0.9500 .
C31 C32 1.47(2) .
C31 H31 0.9500 .
C32 N3 1.36(2) .
C32 C33 1.41(2) .
C33 C18 1.34(2) 4_656
C33 C34 1.49(2) .
C38 C34 1.37(2) .
C38 C39 1.40(3) .
C38 H38 0.9500 .
C34 C35 1.37(3) .
C35 C36 1.56(3) .
C35 H35 0.9500 .
C36 N4 1.16(2) .
C36 H36 0.9500 .
N4 C39 1.32(2) .
N4 C37 1.42(2) .
C39 H39 0.9500 .
C37 H37A 0.9800 .
C37 H37B 0.9800 .
C37 H37C 0.9800 .
C40 O12 1.21(3) .
C8' O5' 1.08(2) .
C8' O6' 1.28(2) .
C8' O51 1.71(3) .
C8' Cd2 2.368(18) 5_557
C11' C12' 1.3900 .
C11' C16' 1.3900 .
C12' C13' 1.3900 .
C12' H12' 0.9500 .
C13' C14' 1.3900 .
C13' C40' 1.51(2) .
C14' C15' 1.3900 .
C14' H14' 0.9500 .
C15' C16' 1.3900 .
C15' C17' 1.473(19) .
C16' H16' 0.9500 .
C17' O9' 1.25(2) .
C17' O10' 1.27(2) .
C40' O12' 1.224(10) .
C40' O11' 1.239(10) .
C40' O52 1.73(4) .
C40' Cd1' 2.59(2) 6_557
Cl2 Cl3 2.18(4) .
N2 Cd4 2.456(14) 4_656
N3 Cd4 2.172(12) 4_656
O5' O51 1.40(3) .
O5' Cd2 1.420(12) 5_557
O5' Cd2' 2.405(12) 5_557
O6' Cd1' 2.223(18) 1_554
O6' Cd1 2.352(19) 1_554
O9 Cd2' 1.217(18) 5_558
O9 O13 1.50(2) 5_558
O9 Cd2 2.164(18) 5_558
O10 O12 1.47(2) 5_557
O12 O10 1.47(2) 6_557
O12 Cd1' 2.344(18) 6_557
O12 Cd1 2.590(18) 6_557
O13 O9 1.50(2) 6_558
O5 Cd2 2.319(14) 5_557
O5 Cd1 2.536(12) 1_554
O6 Cd1 2.321(17) 1_554
O6 Cd1' 2.393(18) 1_554
O9' Cd2' 2.240(10) 5_558
O9' Cd2 2.564(10) 5_558
O11' Cd2 2.219(15) 1_554
O11' Cd2' 2.599(16) 1_554
O12' O52 1.12(3) .
O12' Cd1' 1.57(2) 6_557
O12' Cd1 2.24(2) 6_557
Cl4 O51 2.01(5) 5_556
O51 Cl4 2.01(5) 6_556
O51 Cd2 2.56(3) 5_557
O52 Cd1' 2.43(3) 6_557

loop_
_platon_squeeze_void_nr
_platon_squeeze_void_average_x
_platon_squeeze_void_average_y
_platon_squeeze_void_average_z
_platon_squeeze_void_volume
_platon_squeeze_void_count_electrons
_platon_squeeze_void_content
1 0.000 0.000 -0.008 891 319 ' '
2 0.000 0.500 0.000 245 84 ' '
3 0.163 0.637 0.438 16 5 ' '
4 0.500 1.000 0.000 245 82 ' '
5 0.500 0.500 1.000 245 83 ' '
6 0.363 0.526 0.438 16 3 ' '
7 0.474 0.837 0.438 16 4 ' '
8 0.526 0.163 0.562 16 3 ' '
9 0.637 0.474 0.562 16 3 ' '
10 0.837 0.363 0.562 16 2 ' '
